data_4115417
loop_
_publ_author_name
'Brendan J. O'Keefe'
'Susanne M. Monnier'
'Marc A. Hillmyer'
'William B. Tolman'

_publ_section_title
;
 Rapid and Controlled Polymerization of Lactide by Structurally
 Characterized Ferric Alkoxides
;
_journal_name_full 'Journal of the American Chemical Society'
_journal_page_first 339
_journal_page_last 340
_journal_paper_doi 10.1021/ja003537l
_journal_volume 123
_journal_year 2001
_chemical_compound_source 'Brendan OKeefe'
_chemical_formula_sum 'C54 H66 Fe2 O6'
_chemical_formula_weight 922.76
_chemical_name_common Fe2(OCMe2Ph)6
_chemical_name_systematic
; 
 ? 
;
_space_group_IT_number 14
_symmetry_cell_setting monoclinic
_symmetry_space_group_name_Hall '-P 2ybc'
_symmetry_space_group_name_H-M 'P 1 21/c 1'
_atom_sites_solution_hydrogens geom
_atom_sites_solution_primary direct
_atom_sites_solution_secondary difmap
_audit_creation_method SHELXL-97
_cell_angle_alpha 90.00
_cell_angle_beta 105.4340(10)
_cell_angle_gamma 90.00
_cell_formula_units_Z 4
_cell_length_a 12.6689(7)
_cell_length_b 19.7686(11)
_cell_length_c 9.9959(5)
_cell_measurement_reflns_used 6692
_cell_measurement_temperature 173(2)
_cell_measurement_theta_max 24.93
_cell_measurement_theta_min 2.35
_cell_volume 2413.2(2)
_computing_cell_refinement 'SAINT (Bruker)'
_computing_data_collection 'SMART (Bruker)'
_computing_data_reduction 'SAINT (Bruker)'
_computing_molecular_graphics 'SHELXL-97 (Sheldrick, 1997)'
_computing_publication_material 'SHELXL-97 (Sheldrick, 1997)'
_computing_structure_refinement 'SHELXL-97 (Sheldrick, 1997)'
_computing_structure_solution SIR-92
_diffrn_ambient_temperature 173(2)
_diffrn_measured_fraction_theta_full 0.999
_diffrn_measured_fraction_theta_max 0.999
_diffrn_measurement_device_type 'Siemens CCD area detector'
_diffrn_measurement_method 'Exposures over 0.3\%, \w scans'
_diffrn_radiation_monochromator graphite
_diffrn_radiation_source 'fine-focus sealed tube'
_diffrn_radiation_type MoK\a
_diffrn_radiation_wavelength 0.71073
_diffrn_reflns_av_R_equivalents 0.0438
_diffrn_reflns_av_sigmaI/netI 0.0364
_diffrn_reflns_limit_h_max 15
_diffrn_reflns_limit_h_min -15
_diffrn_reflns_limit_k_max 23
_diffrn_reflns_limit_k_min -23
_diffrn_reflns_limit_l_max 10
_diffrn_reflns_limit_l_min -11
_diffrn_reflns_number 17775
_diffrn_reflns_theta_full 25.02
_diffrn_reflns_theta_max 25.02
_diffrn_reflns_theta_min 1.67
_exptl_absorpt_coefficient_mu 0.650
_exptl_absorpt_correction_T_max 0.9379
_exptl_absorpt_correction_T_min 0.7904
_exptl_absorpt_correction_type 'SADABS (Sheldrick, 1996)'
_exptl_absorpt_process_details 'semi-empirical from equivalents'
_exptl_crystal_colour yellow
_exptl_crystal_density_diffrn 1.270
_exptl_crystal_description block
_exptl_crystal_F_000 980
_exptl_crystal_size_max 0.38
_exptl_crystal_size_mid 0.35
_exptl_crystal_size_min 0.10
_refine_diff_density_max 0.223
_refine_diff_density_min -0.288
_refine_diff_density_rms 0.047
_refine_ls_extinction_method none
_refine_ls_goodness_of_fit_ref 1.026
_refine_ls_hydrogen_treatment calc
_refine_ls_matrix_type full
_refine_ls_number_parameters 280
_refine_ls_number_reflns 4253
_refine_ls_number_restraints 0
_refine_ls_restrained_S_all 1.026
_refine_ls_R_factor_all 0.0473
_refine_ls_R_factor_gt 0.0324
_refine_ls_shift/su_max 0.001
_refine_ls_shift/su_mean 0.000
_refine_ls_structure_factor_coef Fsqd
_refine_ls_weighting_details 'calc w=1/[\s^2^(Fo^2^)+(0.0360P)^2^+0.7263P] where P=(Fo^2^+2Fc^2^)/3'
_refine_ls_weighting_scheme calc
_refine_ls_wR_factor_gt 0.0729
_refine_ls_wR_factor_ref 0.0780
_reflns_number_gt 3363
_reflns_number_total 4253
_reflns_threshold_expression >2sigma(I)
_cod_data_source_file ja003537l_2.cif
_cod_data_source_block 00221
_cod_database_code 4115417

loop_
_symmetry_equiv_pos_as_xyz
'x, y, z'
'-x, y+1/2, -z+1/2'
'-x, -y, -z'
'x, -y-1/2, z-1/2'

loop_
_atom_site_label
_atom_site_type_symbol
_atom_site_fract_x
_atom_site_fract_y
_atom_site_fract_z
_atom_site_U_iso_or_equiv
_atom_site_adp_type
_atom_site_occupancy
_atom_site_symmetry_multiplicity
_atom_site_calc_flag
_atom_site_refinement_flags
Fe1 Fe 0.49106(2) 0.067057(14) 0.06666(3) 0.01863(9) Uani 1 1 d .
O1 O 0.36860(11) 0.11682(6) -0.00139(14) 0.0236(3) Uani 1 1 d .
C2 C 0.32239(16) 0.17767(10) 0.0328(2) 0.0234(5) Uani 1 1 d .
C3 C 0.29660(19) 0.16898(12) 0.1722(2) 0.0363(6) Uani 1 1 d .
H3A H 0.3643 0.1592 0.2441 0.054 Uiso 1 1 calc R
H3B H 0.2451 0.1314 0.1665 0.054 Uiso 1 1 calc R
H3C H 0.2638 0.2107 0.1959 0.054 Uiso 1 1 calc R
C4 C 0.40488(18) 0.23530(11) 0.0384(3) 0.0356(6) Uani 1 1 d .
H4A H 0.4205 0.2396 -0.0522 0.053 Uiso 1 1 calc R
H4B H 0.4728 0.2252 0.1095 0.053 Uiso 1 1 calc R
H4C H 0.3739 0.2778 0.0613 0.053 Uiso 1 1 calc R
C5 C 0.21678(16) 0.19319(10) -0.0799(2) 0.0220(5) Uani 1 1 d .
C6 C 0.17666(17) 0.14988(11) -0.1911(2) 0.0272(5) Uani 1 1 d .
H6 H 0.2145 0.1090 -0.1974 0.033 Uiso 1 1 calc R
C7 C 0.08164(18) 0.16560(12) -0.2934(2) 0.0348(6) Uani 1 1 d .
H7 H 0.0548 0.1353 -0.3686 0.042 Uiso 1 1 calc R
C8 C 0.02602(18) 0.22518(12) -0.2863(3) 0.0363(6) Uani 1 1 d .
H8 H -0.0381 0.2362 -0.3571 0.044 Uiso 1 1 calc R
C9 C 0.06421(18) 0.26836(12) -0.1760(3) 0.0353(6) Uani 1 1 d .
H9 H 0.0259 0.3091 -0.1701 0.042 Uiso 1 1 calc R
C10 C 0.15852(17) 0.25256(11) -0.0734(2) 0.0290(5) Uani 1 1 d .
H10 H 0.1839 0.2826 0.0025 0.035 Uiso 1 1 calc R
O11 O 0.59302(12) 0.10042(7) 0.20708(15) 0.0324(4) Uani 1 1 d .
C12 C 0.67443(17) 0.12735(11) 0.3187(2) 0.0252(5) Uani 1 1 d .
C13 C 0.61750(19) 0.17163(12) 0.4037(2) 0.0368(6) Uani 1 1 d .
H13A H 0.5681 0.1437 0.4410 0.055 Uiso 1 1 calc R
H13B H 0.5754 0.2070 0.3441 0.055 Uiso 1 1 calc R
H13C H 0.6726 0.1925 0.4804 0.055 Uiso 1 1 calc R
C14 C 0.7518(2) 0.16974(12) 0.2593(3) 0.0394(6) Uani 1 1 d .
H14A H 0.7104 0.2059 0.2012 0.059 Uiso 1 1 calc R
H14B H 0.7861 0.1409 0.2029 0.059 Uiso 1 1 calc R
H14C H 0.8086 0.1896 0.3354 0.059 Uiso 1 1 calc R
C15 C 0.73693(16) 0.07005(11) 0.4101(2) 0.0248(5) Uani 1 1 d .
C16 C 0.81446(19) 0.08496(13) 0.5340(2) 0.0388(6) Uani 1 1 d .
H16 H 0.8304 0.1309 0.5592 0.047 Uiso 1 1 calc R
C17 C 0.8687(2) 0.03454(14) 0.6212(3) 0.0499(7) Uani 1 1 d .
H17 H 0.9213 0.0459 0.7053 0.060 Uiso 1 1 calc R
C18 C 0.8463(2) -0.03250(14) 0.5858(3) 0.0482(7) Uani 1 1 d .
H18 H 0.8835 -0.0674 0.6453 0.058 Uiso 1 1 calc R
C19 C 0.7700(2) -0.04834(12) 0.4640(3) 0.0403(6) Uani 1 1 d .
H19 H 0.7538 -0.0944 0.4398 0.048 Uiso 1 1 calc R
C20 C 0.71650(18) 0.00248(11) 0.3764(2) 0.0322(5) Uani 1 1 d .
H20 H 0.6649 -0.0092 0.2917 0.039 Uiso 1 1 calc R
O21 O 0.45426(10) -0.02882(6) 0.08333(13) 0.0197(3) Uani 1 1 d .
C22 C 0.39867(17) -0.06276(10) 0.1750(2) 0.0234(5) Uani 1 1 d .
C23 C 0.40292(18) -0.01569(11) 0.2974(2) 0.0308(5) Uani 1 1 d .
H23A H 0.3611 0.0255 0.2641 0.046 Uiso 1 1 calc R
H23B H 0.4792 -0.0037 0.3422 0.046 Uiso 1 1 calc R
H23C H 0.3712 -0.0386 0.3645 0.046 Uiso 1 1 calc R
C24 C 0.4630(2) -0.12734(11) 0.2245(3) 0.0364(6) Uani 1 1 d .
H24A H 0.5384 -0.1157 0.2745 0.055 Uiso 1 1 calc R
H24B H 0.4635 -0.1557 0.1444 0.055 Uiso 1 1 calc R
H24C H 0.4284 -0.1521 0.2866 0.055 Uiso 1 1 calc R
C25 C 0.27956(17) -0.07583(10) 0.0957(2) 0.0249(5) Uani 1 1 d .
C26 C 0.2241(2) -0.13318(12) 0.1195(2) 0.0389(6) Uani 1 1 d .
H26 H 0.2619 -0.1667 0.1823 0.047 Uiso 1 1 calc R
C27 C 0.1143(2) -0.14218(15) 0.0528(3) 0.0495(7) Uani 1 1 d .
H27 H 0.0776 -0.1818 0.0703 0.059 Uiso 1 1 calc R
C28 C 0.0580(2) -0.09443(15) -0.0383(3) 0.0504(7) Uani 1 1 d .
H28 H -0.0173 -0.1007 -0.0838 0.060 Uiso 1 1 calc R
C29 C 0.1122(2) -0.03721(14) -0.0630(3) 0.0514(7) Uani 1 1 d .
H29 H 0.0740 -0.0039 -0.1260 0.062 Uiso 1 1 calc R
C30 C 0.22198(18) -0.02802(12) 0.0037(3) 0.0380(6) Uani 1 1 d .
H30 H 0.2583 0.0117 -0.0141 0.046 Uiso 1 1 calc R

loop_
_atom_site_aniso_label
_atom_site_aniso_U_11
_atom_site_aniso_U_22
_atom_site_aniso_U_33
_atom_site_aniso_U_23
_atom_site_aniso_U_13
_atom_site_aniso_U_12
Fe1 0.02047(16) 0.01628(15) 0.01917(16) -0.00099(13) 0.00531(11) 0.00028(12)
O1 0.0230(8) 0.0184(7) 0.0286(8) -0.0025(6) 0.0056(6) 0.0030(6)
C2 0.0248(11) 0.0176(10) 0.0280(12) -0.0025(9) 0.0074(9) 0.0020(8)
C3 0.0408(14) 0.0418(14) 0.0262(13) -0.0019(11) 0.0087(11) 0.0126(11)
C4 0.0287(12) 0.0221(12) 0.0512(16) -0.0029(11) 0.0024(11) 0.0000(10)
C5 0.0219(11) 0.0216(11) 0.0245(11) 0.0047(9) 0.0095(9) -0.0004(9)
C6 0.0270(11) 0.0282(12) 0.0270(12) 0.0023(10) 0.0084(10) 0.0020(9)
C7 0.0310(13) 0.0447(15) 0.0273(13) 0.0017(11) 0.0052(10) -0.0027(11)
C8 0.0234(12) 0.0440(15) 0.0393(14) 0.0160(12) 0.0047(10) 0.0017(10)
C9 0.0263(12) 0.0292(13) 0.0530(16) 0.0121(12) 0.0153(11) 0.0069(10)
C10 0.0270(12) 0.0246(12) 0.0376(13) 0.0007(10) 0.0126(10) 0.0011(9)
O11 0.0326(9) 0.0308(9) 0.0274(9) -0.0053(7) -0.0035(7) -0.0027(7)
C12 0.0257(11) 0.0249(11) 0.0225(11) -0.0053(9) 0.0022(9) -0.0033(9)
C13 0.0407(14) 0.0360(13) 0.0319(13) -0.0054(11) 0.0067(11) 0.0078(11)
C14 0.0412(14) 0.0378(14) 0.0397(15) 0.0020(12) 0.0117(12) -0.0082(11)
C15 0.0234(11) 0.0296(12) 0.0222(11) -0.0004(10) 0.0075(9) 0.0002(9)
C16 0.0343(13) 0.0398(14) 0.0354(14) -0.0035(11) -0.0026(11) -0.0010(11)
C17 0.0404(15) 0.0568(18) 0.0406(16) 0.0009(14) -0.0101(12) 0.0065(13)
C18 0.0527(17) 0.0501(17) 0.0394(16) 0.0100(13) 0.0079(13) 0.0236(14)
C19 0.0525(16) 0.0311(13) 0.0381(15) -0.0009(11) 0.0135(13) 0.0114(11)
C20 0.0346(13) 0.0343(13) 0.0263(12) -0.0026(11) 0.0060(10) 0.0040(10)
O21 0.0238(7) 0.0169(7) 0.0207(8) 0.0015(6) 0.0095(6) 0.0007(6)
C22 0.0301(11) 0.0230(11) 0.0203(11) 0.0058(9) 0.0124(9) -0.0010(9)
C23 0.0338(12) 0.0362(13) 0.0243(12) 0.0003(10) 0.0111(10) -0.0004(10)
C24 0.0438(14) 0.0291(13) 0.0416(14) 0.0153(11) 0.0204(12) 0.0080(11)
C25 0.0307(12) 0.0242(11) 0.0251(11) -0.0058(9) 0.0162(9) -0.0041(9)
C26 0.0541(16) 0.0365(14) 0.0288(13) -0.0035(11) 0.0158(12) -0.0177(12)
C27 0.0580(18) 0.0579(18) 0.0388(16) -0.0177(14) 0.0237(14) -0.0360(15)
C28 0.0300(14) 0.0688(19) 0.0548(18) -0.0239(16) 0.0155(13) -0.0165(14)
C29 0.0296(14) 0.0486(16) 0.069(2) 0.0016(15) 0.0017(13) 0.0026(12)
C30 0.0272(12) 0.0288(13) 0.0560(17) 0.0027(12) 0.0077(11) -0.0030(10)

loop_
_atom_type_symbol
_atom_type_description
_atom_type_scat_dispersion_real
_atom_type_scat_dispersion_imag
_atom_type_scat_source
C C 0.0033 0.0016 'International Tables Vol C Tables 4.2.6.8 and 6.1.1.4'
H H 0.0000 0.0000 'International Tables Vol C Tables 4.2.6.8 and 6.1.1.4'
O O 0.0106 0.0060 'International Tables Vol C Tables 4.2.6.8 and 6.1.1.4'
Fe Fe 0.3463 0.8444 'International Tables Vol C Tables 4.2.6.8 and 6.1.1.4'

loop_
_geom_angle_atom_site_label_1
_geom_angle_atom_site_label_2
_geom_angle_atom_site_label_3
_geom_angle
_geom_angle_site_symmetry_1
_geom_angle_site_symmetry_3
O11 Fe1 O1 117.97(7) . .
O11 Fe1 O21 114.80(6) . 3_655
O1 Fe1 O21 111.33(6) . 3_655
O11 Fe1 O21 115.62(6) . .
O1 Fe1 O21 110.87(6) . .
O21 Fe1 O21 80.42(6) 3_655 .
C2 O1 Fe1 137.54(12) . .
O1 C2 C3 109.10(17) . .
O1 C2 C5 109.18(16) . .
C3 C2 C5 109.67(17) . .
O1 C2 C4 108.49(16) . .
C3 C2 C4 111.07(18) . .
C5 C2 C4 109.30(17) . .
C6 C5 C10 118.02(19) . .
C6 C5 C2 121.79(18) . .
C10 C5 C2 120.19(18) . .
C5 C6 C7 120.8(2) . .
C8 C7 C6 120.3(2) . .
C9 C8 C7 119.6(2) . .
C8 C9 C10 120.2(2) . .
C9 C10 C5 121.1(2) . .
C12 O11 Fe1 179.69(15) . .
O11 C12 C14 108.07(17) . .
O11 C12 C13 107.63(17) . .
C14 C12 C13 110.44(19) . .
O11 C12 C15 110.21(17) . .
C14 C12 C15 110.72(18) . .
C13 C12 C15 109.70(17) . .
C20 C15 C16 117.6(2) . .
C20 C15 C12 122.22(19) . .
C16 C15 C12 120.2(2) . .
C17 C16 C15 121.6(2) . .
C16 C17 C18 119.8(2) . .
C19 C18 C17 119.6(2) . .
C18 C19 C20 120.4(2) . .
C15 C20 C19 121.1(2) . .
C22 O21 Fe1 129.06(11) . 3_655
C22 O21 Fe1 131.32(12) . .
Fe1 O21 Fe1 99.58(6) 3_655 .
O21 C22 C24 106.47(16) . .
O21 C22 C23 107.64(16) . .
C24 C22 C23 110.37(18) . .
O21 C22 C25 109.10(15) . .
C24 C22 C25 113.30(18) . .
C23 C22 C25 109.75(17) . .
C30 C25 C26 118.1(2) . .
C30 C25 C22 120.16(18) . .
C26 C25 C22 121.6(2) . .
C27 C26 C25 120.8(2) . .
C28 C27 C26 120.6(2) . .
C27 C28 C29 119.2(2) . .
C28 C29 C30 120.3(3) . .
C25 C30 C29 121.0(2) . .

loop_
_geom_bond_atom_site_label_1
_geom_bond_atom_site_label_2
_geom_bond_distance
_geom_bond_site_symmetry_2
Fe1 O11 1.7631(14) .
Fe1 O1 1.8098(13) .
Fe1 O21 1.9626(13) 3_655
Fe1 O21 1.9696(13) .
O1 C2 1.419(2) .
C2 C3 1.524(3) .
C2 C5 1.533(3) .
C2 C4 1.537(3) .
C5 C6 1.388(3) .
C5 C10 1.397(3) .
C6 C7 1.392(3) .
C7 C8 1.384(3) .
C8 C9 1.376(3) .
C9 C10 1.387(3) .
O11 C12 1.407(2) .
C12 C14 1.525(3) .
C12 C13 1.527(3) .
C12 C15 1.536(3) .
C15 C20 1.385(3) .
C15 C16 1.392(3) .
C16 C17 1.381(3) .
C17 C18 1.382(4) .
C18 C19 1.374(3) .
C19 C20 1.386(3) .
O21 C22 1.459(2) .
O21 Fe1 1.9626(13) 3_655
C22 C24 1.525(3) .
C22 C23 1.527(3) .
C22 C25 1.528(3) .
C25 C30 1.384(3) .
C25 C26 1.387(3) .
C26 C27 1.385(3) .
C27 C28 1.372(4) .
C28 C29 1.379(4) .
C29 C30 1.385(3) .

loop_
_geom_torsion_atom_site_label_1
_geom_torsion_atom_site_label_2
_geom_torsion_atom_site_label_3
_geom_torsion_atom_site_label_4
_geom_torsion
_geom_torsion_site_symmetry_1
_geom_torsion_site_symmetry_4
O11 Fe1 O1 C2 -6.0(2) . .
O21 Fe1 O1 C2 -141.81(18) 3_655 .
O21 Fe1 O1 C2 130.62(18) . .
Fe1 O1 C2 C3 -64.4(2) . .
Fe1 O1 C2 C5 175.75(13) . .
Fe1 O1 C2 C4 56.7(3) . .
O1 C2 C5 C6 2.4(3) . .
C3 C2 C5 C6 -117.0(2) . .
C4 C2 C5 C6 121.0(2) . .
O1 C2 C5 C10 -176.86(18) . .
C3 C2 C5 C10 63.6(2) . .
C4 C2 C5 C10 -58.3(2) . .
C10 C5 C6 C7 0.5(3) . .
C2 C5 C6 C7 -178.84(19) . .
C5 C6 C7 C8 0.5(3) . .
C6 C7 C8 C9 -1.1(3) . .
C7 C8 C9 C10 0.7(3) . .
C8 C9 C10 C5 0.3(3) . .
C6 C5 C10 C9 -0.9(3) . .
C2 C5 C10 C9 178.43(19) . .
O1 Fe1 O11 C12 -56(40) . .
O21 Fe1 O11 C12 78(40) 3_655 .
O21 Fe1 O11 C12 169(100) . .
Fe1 O11 C12 C14 -33(40) . .
Fe1 O11 C12 C13 86(40) . .
Fe1 O11 C12 C15 -154(100) . .
O11 C12 C15 C20 3.7(3) . .
C14 C12 C15 C20 -115.8(2) . .
C13 C12 C15 C20 122.1(2) . .
O11 C12 C15 C16 -173.94(19) . .
C14 C12 C15 C16 66.6(3) . .
C13 C12 C15 C16 -55.6(3) . .
C20 C15 C16 C17 -0.5(4) . .
C12 C15 C16 C17 177.3(2) . .
C15 C16 C17 C18 0.0(4) . .
C16 C17 C18 C19 -0.1(4) . .
C17 C18 C19 C20 0.7(4) . .
C16 C15 C20 C19 1.1(3) . .
C12 C15 C20 C19 -176.7(2) . .
C18 C19 C20 C15 -1.2(4) . .
O11 Fe1 O21 C22 69.28(16) . .
O1 Fe1 O21 C22 -68.42(16) . .
O21 Fe1 O21 C22 -177.72(18) 3_655 .
O11 Fe1 O21 Fe1 -113.00(7) . 3_655
O1 Fe1 O21 Fe1 109.29(6) . 3_655
O21 Fe1 O21 Fe1 0.0 3_655 3_655
Fe1 O21 C22 C24 45.7(2) 3_655 .
Fe1 O21 C22 C24 -137.15(15) . .
Fe1 O21 C22 C23 164.09(12) 3_655 .
Fe1 O21 C22 C23 -18.8(2) . .
Fe1 O21 C22 C25 -76.87(19) 3_655 .
Fe1 O21 C22 C25 100.24(17) . .
O21 C22 C25 C30 -38.6(3) . .
C24 C22 C25 C30 -157.0(2) . .
C23 C22 C25 C30 79.1(2) . .
O21 C22 C25 C26 145.47(19) . .
C24 C22 C25 C26 27.1(3) . .
C23 C22 C25 C26 -96.8(2) . .
C30 C25 C26 C27 0.0(3) . .
C22 C25 C26 C27 176.1(2) . .
C25 C26 C27 C28 0.0(4) . .
C26 C27 C28 C29 0.1(4) . .
C27 C28 C29 C30 -0.1(4) . .
C26 C25 C30 C29 -0.1(4) . .
C22 C25 C30 C29 -176.2(2) . .
C28 C29 C30 C25 0.1(4) . .
